data_4132093
loop_
_publ_author_name
'Liu, Xiang'
'Liang, Yaoyu'
'Ji, Jieying'
'Luo, Jie'
'Zhao, Xiaodan'

_publ_section_title
;
 Chiral Selenide-Catalyzed Enantioselective Allylic Reaction and
 Intermolecular Difunctionalization of Alkenes: Efficient Construction of
 C-SCF<sub>3</sub> Stereogenic Molecules.
;
_journal_issue 14
_journal_name_full 'Journal of the American Chemical Society'
_journal_page_first 4782
_journal_page_last 4786
_journal_paper_doi 10.1021/jacs.8b01513
_journal_volume 140
_journal_year 2018
_chemical_formula_moiety 'C18 H18 F4 S'
_chemical_formula_sum 'C18 H18 F4 S'
_chemical_formula_weight 342.38
_space_group_crystal_system orthorhombic
_space_group_IT_number 19
_space_group_name_Hall 'P 2ac 2ab'
_space_group_name_H-M_alt 'P 21 21 21'
_atom_sites_solution_hydrogens difmap
_audit_creation_date 2017-08-31
_audit_creation_method
;
Olex2 1.2
(compiled 2017.08.10 svn.r3458 for OlexSys, GUI svn.r5381)
;
_cell_angle_alpha 90
_cell_angle_beta 90
_cell_angle_gamma 90
_cell_formula_units_Z 4
_cell_length_a 5.6971(2)
_cell_length_b 7.5256(2)
_cell_length_c 37.5923(9)
_cell_measurement_reflns_used 9720
_cell_measurement_temperature 150.00(10)
_cell_measurement_theta_max 72.7380
_cell_measurement_theta_min 4.6970
_cell_volume 1611.74(8)
_computing_molecular_graphics 'Olex2 (Dolomanov et al., 2009)'
_computing_publication_material 'Olex2 (Dolomanov et al., 2009)'
_computing_structure_refinement 'ShelXL (Sheldrick, 2015)'
_diffrn_ambient_temperature 150.00(10)
_diffrn_measured_fraction_theta_full 0.998
_diffrn_measured_fraction_theta_max 0.992
_diffrn_measurement_device_type 'multiwire proportional'
_diffrn_measurement_method 'phi and omega scans'
_diffrn_radiation_monochromator graphite
_diffrn_radiation_type CuK\a
_diffrn_radiation_wavelength 1.54178
_diffrn_reflns_av_R_equivalents 0.0708
_diffrn_reflns_av_unetI/netI 0.0287
_diffrn_reflns_Laue_measured_fraction_full 0.998
_diffrn_reflns_Laue_measured_fraction_max 0.992
_diffrn_reflns_limit_h_max 6
_diffrn_reflns_limit_h_min -6
_diffrn_reflns_limit_k_max 9
_diffrn_reflns_limit_k_min -9
_diffrn_reflns_limit_l_max 46
_diffrn_reflns_limit_l_min -46
_diffrn_reflns_number 21906
_diffrn_reflns_point_group_measured_fraction_full 0.999
_diffrn_reflns_point_group_measured_fraction_max 0.991
_diffrn_reflns_theta_full 67.679
_diffrn_reflns_theta_max 72.845
_diffrn_reflns_theta_min 4.705
_exptl_absorpt_coefficient_mu 2.132
_exptl_absorpt_correction_type multi-scan
_exptl_crystal_colour 'clear whiteish colourless'
_exptl_crystal_colour_lustre clear
_exptl_crystal_colour_modifier whiteish
_exptl_crystal_colour_primary colourless
_exptl_crystal_density_diffrn 1.411
_exptl_crystal_description plate
_exptl_crystal_F_000 712
_exptl_crystal_size_max 0.6
_exptl_crystal_size_mid 0.45
_exptl_crystal_size_min 0.04
_exptl_transmission_factor_max 1
_exptl_transmission_factor_min 0.21698
_refine_diff_density_max 0.227
_refine_diff_density_min -0.260
_refine_diff_density_rms 0.055
_refine_ls_abs_structure_details
;
 Flack x determined using 1247 quotients [(I+)-(I-)]/[(I+)+(I-)]
 (Parsons and Flack (2004), Acta Cryst. A60, s61).
;
_refine_ls_abs_structure_Flack 0.009(17)
_refine_ls_extinction_method none
_refine_ls_goodness_of_fit_ref 1.093
_refine_ls_hydrogen_treatment refall
_refine_ls_matrix_type full
_refine_ls_number_parameters 280
_refine_ls_number_reflns 3180
_refine_ls_number_restraints 0
_refine_ls_restrained_S_all 1.093
_refine_ls_R_factor_all 0.0415
_refine_ls_R_factor_gt 0.0407
_refine_ls_shift/su_max 0.001
_refine_ls_shift/su_mean 0.000
_refine_ls_structure_factor_coef Fsqd
_refine_ls_weighting_details
;
 w=1/[\s^2^(Fo^2^)+(0.0653P)^2^+0.6302P]
 where P=(Fo^2^+2Fc^2^)/3
;
_refine_ls_weighting_scheme calc
_refine_ls_wR_factor_gt 0.1094
_refine_ls_wR_factor_ref 0.1100
_reflns_Friedel_coverage 0.675
_reflns_Friedel_fraction_full 1.000
_reflns_Friedel_fraction_max 0.990
_reflns_number_gt 3139
_reflns_number_total 3180
_reflns_threshold_expression 'I > 2\s(I)'
_cod_data_source_file ja8b01513_si_002.cif
_cod_data_source_block 1
_cod_database_code 4132093
_shelxl_version_number 2013-2
_shelx_space_group_comment
;
The symmetry employed for this shelxl refinement is uniquely defined
by the following loop, which should always be used as a source of
symmetry information in preference to the above space-group names.
They are only intended as comments.
;
_shelx_estimated_absorpt_t_max 0.920
_shelx_estimated_absorpt_t_min 0.361
_olex2_refinement_description
;
;
_olex2_submission_special_instructions 'No special instructions were received'

loop_
_space_group_symop_operation_xyz
'x, y, z'
'-x+1/2, -y, z+1/2'
'-x, y+1/2, -z+1/2'
'x+1/2, -y+1/2, -z'

loop_
_atom_site_label
_atom_site_type_symbol
_atom_site_fract_x
_atom_site_fract_y
_atom_site_fract_z
_atom_site_U_iso_or_equiv
_atom_site_adp_type
_atom_site_occupancy
_atom_site_site_symmetry_order
_atom_site_calc_flag
S1 S 0.83414(13) 0.41296(10) 0.03201(2) 0.0290(2) Uani 1 1 d
F1 F 1.1566(3) 0.4175(3) 0.09627(5) 0.0345(4) Uani 1 1 d
F2 F 0.6132(4) 0.5489(3) -0.01989(5) 0.0495(6) Uani 1 1 d
F3 F 0.3859(4) 0.4760(4) 0.02290(6) 0.0498(6) Uani 1 1 d
C4 C 0.9926(5) 0.4108(4) 0.20141(8) 0.0269(6) Uani 1 1 d
C5 C 0.7888(5) 0.4867(3) 0.21563(7) 0.0208(6) Uani 1 1 d
C6 C 0.8828(5) 0.4915(4) 0.14153(7) 0.0230(6) Uani 1 1 d
C7 C 0.9382(6) 0.5037(4) 0.10195(7) 0.0257(6) Uani 1 1 d
C8 C 0.7430(5) 0.4874(3) 0.25470(7) 0.0208(5) Uani 1 1 d
C9 C 0.6335(5) 0.5648(4) 0.19152(8) 0.0280(6) Uani 1 1 d
F10 F 0.5944(5) 0.7091(3) 0.02717(7) 0.0610(7) Uani 1 1 d
C11 C 0.6784(6) 0.5664(4) 0.15529(8) 0.0288(6) Uani 1 1 d
C12 C 0.6654(7) 0.4910(4) 0.32872(8) 0.0303(6) Uani 1 1 d
C13 C 0.9033(5) 0.4127(4) 0.27859(8) 0.0297(6) Uani 1 1 d
C14 C 0.7572(5) 0.4006(4) 0.07944(7) 0.0241(6) Uani 1 1 d
C15 C 0.5960(6) 0.5423(4) 0.01543(8) 0.0318(7) Uani 1 1 d
C16 C 0.8650(6) 0.4148(5) 0.31498(8) 0.0349(7) Uani 1 1 d
C17 C 0.5411(6) 0.5635(4) 0.26917(8) 0.0281(6) Uani 1 1 d
C18 C 1.0378(5) 0.4129(4) 0.16512(8) 0.0271(6) Uani 1 1 d
C19 C 0.7389(7) 0.2038(4) 0.09028(9) 0.0322(7) Uani 1 1 d
C20 C 0.5023(6) 0.5662(4) 0.30578(8) 0.0320(7) Uani 1 1 d
C21 C 0.9750(7) 0.6963(5) 0.09098(9) 0.0346(7) Uani 1 1 d
C22 C 0.5425(6) 0.1044(5) 0.07154(9) 0.0353(7) Uani 1 1 d
H21A H 0.833(8) 0.757(5) 0.0929(9) 0.028(9) Uiso 1 1 d
H12 H 0.650(8) 0.497(5) 0.3531(11) 0.037(10) Uiso 1 1 d
H18 H 1.172(7) 0.357(5) 0.1575(9) 0.028(9) Uiso 1 1 d
H20 H 0.353(9) 0.615(6) 0.3145(12) 0.050(12) Uiso 1 1 d
H13 H 1.051(8) 0.359(5) 0.2691(11) 0.038(10) Uiso 1 1 d
H22A H 0.573(8) 0.093(6) 0.0451(12) 0.046(11) Uiso 1 1 d
H11 H 0.554(8) 0.622(5) 0.1400(10) 0.037(10) Uiso 1 1 d
H22B H 0.530(8) -0.007(6) 0.0821(11) 0.037(10) Uiso 1 1 d
H22C H 0.395(8) 0.157(6) 0.0767(11) 0.043(12) Uiso 1 1 d
H4 H 1.108(7) 0.353(5) 0.2153(10) 0.031(9) Uiso 1 1 d
H21B H 1.093(8) 0.754(5) 0.1064(10) 0.037(10) Uiso 1 1 d
H16 H 0.984(9) 0.351(6) 0.3279(12) 0.056(13) Uiso 1 1 d
H9 H 0.493(9) 0.628(6) 0.1990(12) 0.050(12) Uiso 1 1 d
H21C H 1.015(10) 0.705(7) 0.0666(13) 0.064(15) Uiso 1 1 d
H17 H 0.416(8) 0.612(6) 0.2545(10) 0.039(10) Uiso 1 1 d
H14 H 0.620(6) 0.464(4) 0.0815(9) 0.021(8) Uiso 1 1 d
H19A H 0.731(7) 0.197(5) 0.1157(10) 0.032(9) Uiso 1 1 d
H19B H 0.887(9) 0.147(7) 0.0857(12) 0.051(13) Uiso 1 1 d

loop_
_atom_site_aniso_label
_atom_site_aniso_U_11
_atom_site_aniso_U_22
_atom_site_aniso_U_33
_atom_site_aniso_U_23
_atom_site_aniso_U_13
_atom_site_aniso_U_12
S1 0.0255(4) 0.0395(4) 0.0221(3) 0.0000(3) 0.0030(3) 0.0072(3)
F1 0.0233(9) 0.0513(10) 0.0289(8) -0.0013(8) 0.0042(7) 0.0064(10)
F2 0.0473(13) 0.0749(15) 0.0264(9) 0.0136(9) -0.0021(9) 0.0103(11)
F3 0.0249(11) 0.0768(15) 0.0476(12) 0.0122(11) -0.0014(8) 0.0005(10)
C4 0.0258(15) 0.0285(14) 0.0263(13) 0.0014(11) -0.0034(11) 0.0087(13)
C5 0.0220(15) 0.0158(10) 0.0245(13) -0.0005(9) -0.0024(11) -0.0012(10)
C6 0.0232(15) 0.0211(12) 0.0248(13) -0.0014(10) -0.0015(11) 0.0008(10)
C7 0.0228(15) 0.0295(14) 0.0248(14) 0.0007(11) 0.0007(11) 0.0038(12)
C8 0.0225(14) 0.0136(10) 0.0261(13) 0.0000(10) -0.0027(11) -0.0015(10)
C9 0.0226(15) 0.0317(15) 0.0297(14) 0.0004(11) -0.0028(11) 0.0068(12)
F10 0.0750(19) 0.0372(10) 0.0707(16) -0.0094(11) -0.0277(14) 0.0183(11)
C11 0.0254(16) 0.0342(15) 0.0269(14) 0.0011(12) -0.0045(12) 0.0085(14)
C12 0.0394(17) 0.0277(13) 0.0238(14) 0.0010(11) 0.0019(13) -0.0039(14)
C13 0.0248(16) 0.0352(14) 0.0289(14) 0.0038(12) -0.0018(11) 0.0081(13)
C14 0.0262(14) 0.0282(13) 0.0179(11) -0.0002(11) -0.0001(10) 0.0041(12)
C15 0.0289(16) 0.0406(17) 0.0260(14) 0.0002(12) -0.0004(12) 0.0031(13)
C16 0.0354(18) 0.0393(16) 0.0300(15) 0.0063(13) -0.0041(12) 0.0077(16)
C17 0.0262(16) 0.0288(14) 0.0292(14) -0.0004(11) -0.0028(11) 0.0066(12)
C18 0.0224(15) 0.0301(14) 0.0287(14) -0.0005(11) -0.0004(11) 0.0091(14)
C19 0.0381(19) 0.0284(15) 0.0300(15) 0.0024(12) -0.0041(14) -0.0021(14)
C20 0.0337(17) 0.0327(16) 0.0295(14) -0.0029(12) 0.0021(12) 0.0045(14)
C21 0.040(2) 0.0327(17) 0.0310(16) 0.0046(13) 0.0007(15) -0.0108(15)
C22 0.0362(19) 0.0297(17) 0.0399(17) -0.0060(13) -0.0006(13) -0.0030(16)

loop_
_atom_type_symbol
_atom_type_description
_atom_type_scat_dispersion_real
_atom_type_scat_dispersion_imag
_atom_type_scat_source
C C 0.0181 0.0091 'International Tables Vol C Tables 4.2.6.8 and 6.1.1.4'
H H 0.0000 0.0000 'International Tables Vol C Tables 4.2.6.8 and 6.1.1.4'
F F 0.0727 0.0534 'International Tables Vol C Tables 4.2.6.8 and 6.1.1.4'
S S 0.3331 0.5567 'International Tables Vol C Tables 4.2.6.8 and 6.1.1.4'

loop_
_geom_angle_atom_site_label_1
_geom_angle_atom_site_label_2
_geom_angle_atom_site_label_3
_geom_angle
C15 S1 C14 100.68(14)
C18 C4 C5 121.6(3)
C4 C5 C8 121.5(2)
C9 C5 C4 116.7(3)
C9 C5 C8 121.8(3)
C11 C6 C7 120.7(3)
C18 C6 C7 121.3(3)
C18 C6 C11 117.9(3)
F1 C7 C6 107.5(2)
F1 C7 C14 105.9(2)
F1 C7 C21 105.9(3)
C6 C7 C14 111.5(2)
C21 C7 C6 110.5(2)
C21 C7 C14 115.0(3)
C13 C8 C5 121.1(3)
C17 C8 C5 122.0(2)
C17 C8 C13 116.9(3)
C11 C9 C5 121.6(3)
C9 C11 C6 121.0(3)
C16 C12 C20 119.4(3)
C16 C13 C8 121.8(3)
C7 C14 S1 110.3(2)
C19 C14 S1 108.8(2)
C19 C14 C7 112.6(2)
F2 C15 S1 108.2(2)
F3 C15 S1 114.0(2)
F3 C15 F2 106.9(3)
F3 C15 F10 106.2(3)
F10 C15 S1 113.9(2)
F10 C15 F2 107.2(3)
C12 C16 C13 120.4(3)
C20 C17 C8 121.4(3)
C6 C18 C4 121.1(3)
C22 C19 C14 113.6(3)
C12 C20 C17 120.1(3)

loop_
_geom_bond_atom_site_label_1
_geom_bond_atom_site_label_2
_geom_bond_distance
S1 C14 1.839(3)
S1 C15 1.782(3)
F1 C7 1.420(4)
F2 C15 1.332(3)
F3 C15 1.327(4)
C4 C5 1.400(4)
C4 C18 1.388(4)
C5 C8 1.492(4)
C5 C9 1.396(4)
C6 C7 1.524(4)
C6 C11 1.394(4)
C6 C18 1.384(4)
C7 C14 1.543(4)
C7 C21 1.521(4)
C8 C13 1.399(4)
C8 C17 1.395(4)
C9 C11 1.386(4)
F10 C15 1.330(4)
C12 C16 1.374(5)
C12 C20 1.388(5)
C13 C16 1.385(4)
C14 C19 1.539(4)
C17 C20 1.394(4)
C19 C22 1.519(5)
